data_2014725
loop_
_publ_author_name
'Bortoluzzi, Adailton J.'
'Joussef, Antonio C.'
'Silva, Luiz E.'
'Rebelo, Ricardo A.'

_publ_section_title
;
 4,5,6,8,9-Pentachloropyrimido[1,2-<i>a</i>][1,8]naphthyridin-10-one
;
_journal_issue 1
_journal_name_full 'Acta Crystallographica Section C'
_journal_page_first o1
_journal_page_last o3
_journal_paper_doi 10.1107/S0108270104031713
_journal_volume 61
_journal_year 2005
_chemical_formula_iupac 'C11 H2 Cl5 N3 O'
_chemical_formula_moiety 'C11 H2 Cl5 N3 O'
_chemical_formula_sum 'C11 H2 Cl5 N3 O'
_chemical_formula_weight 369.41
_chemical_name_systematic
;
4,5,6,8,9-Pentachloropyrimido[1,2a][1,8]naphthyridin-10-one
;
_space_group_IT_number 14
_symmetry_cell_setting monoclinic
_symmetry_space_group_name_Hall '-P 2ybc'
_symmetry_space_group_name_H-M 'P 1 21/c 1'
_atom_sites_solution_hydrogens geom
_atom_sites_solution_primary direct
_atom_sites_solution_secondary difmap
_audit_creation_method SHELXL-97
_cell_angle_alpha 90.00
_cell_angle_beta 107.26(2)
_cell_angle_gamma 90.00
_cell_formula_units_Z 8
_cell_length_a 16.453(3)
_cell_length_b 7.1730(10)
_cell_length_c 22.368(3)
_cell_measurement_reflns_used 25
_cell_measurement_temperature 193(2)
_cell_measurement_theta_max 14.01
_cell_measurement_theta_min 10.03
_cell_volume 2520.9(7)
_computing_cell_refinement
;
SET4 in CAD4 EXPRESS
;
_computing_data_collection 'CAD4-EXPRESS (Enraf--Nonius, 1994)'
_computing_data_reduction 'HELENA (Spek, 1996)'
_computing_molecular_graphics
;
ORTEP-3 (Farrugia, 1997)
;
_computing_publication_material
;
SHELXL97
;
_computing_structure_refinement 'SHELXL97 (Sheldrick, 1997)'
_computing_structure_solution 'SIR97 (Altomare et al., 1999)'
_diffrn_ambient_temperature 193(2)
_diffrn_measured_fraction_theta_full 0.997
_diffrn_measured_fraction_theta_max 0.997
_diffrn_measurement_device_type 'Enraf--Nonius CAD-4 diffractometer'
_diffrn_measurement_method \w--2\q
_diffrn_radiation_monochromator graphite
_diffrn_radiation_source 'fine-focus sealed tube'
_diffrn_radiation_type MoK\a
_diffrn_radiation_wavelength 0.71073
_diffrn_reflns_av_R_equivalents 0.0888
_diffrn_reflns_av_sigmaI/netI 0.0266
_diffrn_reflns_limit_h_max 19
_diffrn_reflns_limit_h_min -18
_diffrn_reflns_limit_k_max 0
_diffrn_reflns_limit_k_min -8
_diffrn_reflns_limit_l_max 0
_diffrn_reflns_limit_l_min -26
_diffrn_reflns_number 4607
_diffrn_reflns_theta_full 25.09
_diffrn_reflns_theta_max 25.09
_diffrn_reflns_theta_min 1.30
_diffrn_standards_decay_% 1
_diffrn_standards_interval_count 200
_diffrn_standards_number 3
_exptl_absorpt_coefficient_mu 1.145
_exptl_absorpt_correction_T_max 0.7766
_exptl_absorpt_correction_T_min 0.5973
_exptl_absorpt_correction_type '\y scan'
_exptl_absorpt_process_details '(North et al., 1968)'
_exptl_crystal_colour yellow
_exptl_crystal_density_diffrn 1.947
_exptl_crystal_density_method 'not measured'
_exptl_crystal_description 'irregular block'
_exptl_crystal_F_000 1456
_exptl_crystal_size_max 0.50
_exptl_crystal_size_mid 0.30
_exptl_crystal_size_min 0.23
_refine_diff_density_max 0.502
_refine_diff_density_min -0.406
_refine_ls_extinction_method none
_refine_ls_goodness_of_fit_ref 1.053
_refine_ls_hydrogen_treatment constr
_refine_ls_matrix_type full
_refine_ls_number_parameters 361
_refine_ls_number_reflns 4476
_refine_ls_number_restraints 0
_refine_ls_restrained_S_all 1.053
_refine_ls_R_factor_all 0.0461
_refine_ls_R_factor_gt 0.0353
_refine_ls_shift/su_max 0.001
_refine_ls_shift/su_mean 0.000
_refine_ls_structure_factor_coef Fsqd
_refine_ls_weighting_details 'calc w=1/[\s^2^(Fo^2^)+(0.0703P)^2^+2.546P] where P=(Fo^2^+2Fc^2^)/3'
_refine_ls_weighting_scheme calc
_refine_ls_wR_factor_gt 0.1052
_refine_ls_wR_factor_ref 0.1113
_reflns_number_gt 3857
_reflns_number_total 4476
_reflns_threshold_expression 'I > 2\s(I)'
_cod_data_source_file sk1788.cif
_cod_data_source_block I
_cod_original_sg_symbol_H-M 'P 21/c'
_cod_database_code 2014725
_cod_database_fobs_code 2014725

loop_
_symmetry_equiv_pos_as_xyz
'x, y, z'
'-x, y+1/2, -z+1/2'
'-x, -y, -z'
'x, -y-1/2, z-1/2'

loop_
_atom_site_label
_atom_site_fract_x
_atom_site_fract_y
_atom_site_fract_z
_atom_site_U_iso_or_equiv
_atom_site_adp_type
_atom_site_calc_flag
_atom_site_refinement_flags
_atom_site_occupancy
_atom_site_disorder_assembly
_atom_site_disorder_group
_atom_site_type_symbol
C1A 0.75977(17) 0.7134(4) 0.56516(13) 0.0176(5) Uani d . 1 . . C
C2 0.90251(18) 0.6646(4) 0.60516(14) 0.0245(6) Uani d . 1 . . C
H2 0.9524 0.6660 0.6400 0.029 Uiso calc R 1 . . H
C3 0.91034(18) 0.6200(4) 0.54716(14) 0.0242(6) Uani d . 1 . . C
H3 0.9645 0.5924 0.5423 0.029 Uiso calc R 1 . . H
C4 0.83810(18) 0.6160(4) 0.49616(13) 0.0211(6) Uani d . 1 . . C
C4A 0.75803(17) 0.6707(4) 0.50275(12) 0.0179(6) Uani d . 1 . . C
C5 0.67701(18) 0.6784(4) 0.45435(12) 0.0205(6) Uani d . 1 . . C
C6 0.60410(17) 0.7005(4) 0.47013(12) 0.0196(6) Uani d . 1 . . C
C6A 0.60449(17) 0.7389(4) 0.53376(13) 0.0196(6) Uani d . 1 . . C
C8 0.53175(18) 0.8082(4) 0.60275(14) 0.0234(6) Uani d . 1 . . C
C9 0.60317(18) 0.8618(4) 0.64815(13) 0.0218(6) Uani d . 1 . . C
C10 0.68507(17) 0.8530(4) 0.63736(12) 0.0197(6) Uani d . 1 . . C
N1 0.82829(14) 0.7057(3) 0.61462(11) 0.0215(5) Uani d . 1 . . N
N7 0.53147(15) 0.7565(4) 0.54511(11) 0.0240(5) Uani d . 1 . . N
N10A 0.68302(14) 0.7648(3) 0.57859(10) 0.0179(5) Uani d . 1 . . N
O1 0.74979(12) 0.9158(3) 0.67339(9) 0.0258(5) Uani d . 1 . . O
Cl1 0.85216(5) 0.53137(12) 0.42775(3) 0.0303(2) Uani d . 1 . . Cl
Cl2 0.66924(5) 0.66533(13) 0.37632(3) 0.0329(2) Uani d . 1 . . Cl
Cl3 0.50657(4) 0.69676(11) 0.41527(3) 0.02813(19) Uani d . 1 . . Cl
Cl4 0.43414(5) 0.81213(14) 0.61592(4) 0.0369(2) Uani d . 1 . . Cl
Cl5 0.60123(5) 0.95300(11) 0.71853(3) 0.02978(19) Uani d . 1 . . Cl
C11A 0.07727(17) 0.7403(4) 0.30104(12) 0.0177(5) Uani d . 1 . . C
C12 -0.06641(18) 0.7132(4) 0.26181(13) 0.0230(6) Uani d . 1 . . C
H12 -0.1150 0.6736 0.2293 0.028 Uiso calc R 1 . . H
C13 -0.07854(17) 0.7903(4) 0.31505(13) 0.0211(6) Uani d . 1 . . C
H13 -0.1344 0.8114 0.3177 0.025 Uiso calc R 1 . . H
C14 -0.00813(18) 0.8365(4) 0.36449(12) 0.0193(6) Uani d . 1 . . C
C14A 0.07479(17) 0.8033(4) 0.36041(12) 0.0177(6) Uani d . 1 . . C
C15 0.15543(17) 0.8095(4) 0.41023(12) 0.0198(6) Uani d . 1 . . C
C16 0.22768(17) 0.7500(4) 0.39953(12) 0.0191(6) Uani d . 1 . . C
C16A 0.23084(17) 0.6974(4) 0.33785(13) 0.0179(6) Uani d . 1 . . C
C18 0.30526(17) 0.6132(4) 0.27137(13) 0.0208(6) Uani d . 1 . . C
C19 0.23984(18) 0.6529(4) 0.21984(13) 0.0207(6) Uani d . 1 . . C
C20 0.16181(17) 0.7304(4) 0.22555(12) 0.0198(6) Uani d . 1 . . C
N11 0.01005(15) 0.6918(4) 0.25380(11) 0.0209(5) Uani d . 1 . . N
N17 0.30359(15) 0.6425(4) 0.33061(11) 0.0223(5) Uani d . 1 . . N
N20A 0.15679(14) 0.7166(3) 0.28922(10) 0.0181(5) Uani d . 1 . . N
O2 0.10672(12) 0.8050(3) 0.18439(9) 0.0271(5) Uani d . 1 . . O
Cl6 -0.02940(5) 0.93633(13) 0.42822(3) 0.0336(2) Uani d . 1 . . Cl
Cl7 0.16148(4) 0.88150(11) 0.48464(3) 0.02616(18) Uani d . 1 . . Cl
Cl8 0.32331(4) 0.74718(11) 0.45735(3) 0.02521(18) Uani d . 1 . . Cl
Cl9 0.40059(4) 0.53309(12) 0.26428(3) 0.0308(2) Uani d . 1 . . Cl
Cl10 0.24718(5) 0.63364(12) 0.14515(3) 0.0305(2) Uani d . 1 . . Cl

loop_
_atom_site_aniso_label
_atom_site_aniso_U_11
_atom_site_aniso_U_22
_atom_site_aniso_U_33
_atom_site_aniso_U_12
_atom_site_aniso_U_13
_atom_site_aniso_U_23
C1A 0.0154(13) 0.0173(13) 0.0194(13) 0.0000(10) 0.0042(11) 0.0017(11)
C2 0.0136(13) 0.0326(17) 0.0240(15) -0.0001(12) 0.0004(11) 0.0006(12)
C3 0.0152(13) 0.0316(16) 0.0262(15) -0.0012(12) 0.0070(11) -0.0007(13)
C4 0.0217(14) 0.0242(14) 0.0196(14) -0.0024(12) 0.0095(11) -0.0011(12)
C4A 0.0171(13) 0.0186(13) 0.0170(13) -0.0025(11) 0.0034(11) 0.0010(10)
C5 0.0221(14) 0.0242(14) 0.0139(13) -0.0017(12) 0.0030(11) 0.0016(11)
C6 0.0170(13) 0.0235(14) 0.0150(13) -0.0015(11) -0.0004(11) 0.0015(11)
C6A 0.0148(13) 0.0228(14) 0.0185(14) -0.0005(11) 0.0008(11) 0.0023(11)
C8 0.0165(14) 0.0300(16) 0.0239(15) 0.0005(12) 0.0063(11) -0.0002(12)
C9 0.0201(14) 0.0291(15) 0.0163(13) 0.0011(12) 0.0057(11) 0.0000(12)
C10 0.0196(14) 0.0223(14) 0.0160(13) 0.0011(11) 0.0035(11) 0.0025(11)
N1 0.0154(11) 0.0287(13) 0.0178(12) 0.0004(10) 0.0009(9) -0.0011(10)
N7 0.0150(11) 0.0344(14) 0.0205(12) -0.0005(10) 0.0023(9) -0.0009(11)
N10A 0.0136(11) 0.0242(12) 0.0144(11) -0.0004(9) 0.0018(9) 0.0015(9)
O1 0.0171(10) 0.0345(12) 0.0230(11) -0.0005(9) 0.0015(8) -0.0074(9)
Cl1 0.0274(4) 0.0440(5) 0.0226(4) 0.0000(3) 0.0123(3) -0.0066(3)
Cl2 0.0282(4) 0.0561(5) 0.0136(3) -0.0004(4) 0.0050(3) -0.0004(3)
Cl3 0.0175(3) 0.0431(4) 0.0184(3) 0.0006(3) -0.0031(3) -0.0009(3)
Cl4 0.0181(4) 0.0617(6) 0.0335(4) -0.0039(3) 0.0118(3) -0.0096(4)
Cl5 0.0284(4) 0.0405(4) 0.0224(4) -0.0019(3) 0.0106(3) -0.0081(3)
C11A 0.0160(13) 0.0226(14) 0.0141(13) -0.0005(11) 0.0038(10) 0.0009(11)
C12 0.0163(13) 0.0330(16) 0.0165(13) -0.0022(12) -0.0001(11) 0.0019(12)
C13 0.0147(13) 0.0266(15) 0.0220(14) 0.0005(11) 0.0056(11) 0.0025(12)
C14 0.0209(14) 0.0225(14) 0.0159(13) 0.0016(11) 0.0075(11) 0.0010(11)
C14A 0.0153(13) 0.0212(14) 0.0156(13) -0.0015(11) 0.0033(10) 0.0013(11)
C15 0.0208(14) 0.0259(15) 0.0112(13) -0.0036(11) 0.0024(11) 0.0011(11)
C16 0.0151(13) 0.0242(14) 0.0144(13) -0.0011(11) -0.0011(10) 0.0026(11)
C16A 0.0150(13) 0.0198(13) 0.0170(13) -0.0009(11) 0.0016(10) 0.0035(11)
C18 0.0152(13) 0.0258(15) 0.0218(14) 0.0016(11) 0.0059(11) 0.0000(12)
C19 0.0219(14) 0.0233(15) 0.0173(14) -0.0006(11) 0.0067(11) -0.0004(11)
C20 0.0175(13) 0.0257(15) 0.0160(14) -0.0023(11) 0.0046(11) 0.0012(11)
N11 0.0163(11) 0.0299(13) 0.0146(11) -0.0008(10) 0.0015(9) 0.0015(10)
N17 0.0157(11) 0.0309(13) 0.0190(12) 0.0009(10) 0.0031(9) 0.0017(10)
N20A 0.0145(11) 0.0263(12) 0.0121(11) 0.0015(9) 0.0018(9) 0.0012(9)
O2 0.0179(10) 0.0468(13) 0.0154(10) 0.0059(9) 0.0031(8) 0.0083(9)
Cl6 0.0244(4) 0.0543(5) 0.0250(4) -0.0026(3) 0.0117(3) -0.0145(3)
Cl7 0.0270(4) 0.0366(4) 0.0130(3) -0.0005(3) 0.0031(3) -0.0047(3)
Cl8 0.0167(3) 0.0372(4) 0.0161(3) -0.0011(3) -0.0037(3) 0.0012(3)
Cl9 0.0207(4) 0.0441(5) 0.0282(4) 0.0090(3) 0.0083(3) 0.0023(3)
Cl10 0.0232(4) 0.0531(5) 0.0170(3) 0.0056(3) 0.0085(3) 0.0005(3)

loop_
_atom_type_symbol
_atom_type_description
_atom_type_scat_dispersion_real
_atom_type_scat_dispersion_imag
_atom_type_scat_source
C C 0.0033 0.0016 'International Tables Vol C Tables 4.2.6.8 and 6.1.1.4'
H H 0.0000 0.0000 'International Tables Vol C Tables 4.2.6.8 and 6.1.1.4'
N N 0.0061 0.0033 'International Tables Vol C Tables 4.2.6.8 and 6.1.1.4'
O O 0.0106 0.0060 'International Tables Vol C Tables 4.2.6.8 and 6.1.1.4'
Cl Cl 0.1484 0.1585 'International Tables Vol C Tables 4.2.6.8 and 6.1.1.4'

loop_
_geom_angle_atom_site_label_1
_geom_angle_atom_site_label_2
_geom_angle_atom_site_label_3
_geom_angle
_geom_angle_publ_flag
N1 C1A C4A 125.1(3) ?
N1 C1A N10A 114.9(2) ?
C4A C1A N10A 120.0(2) ?
N1 C2 C3 123.1(3) ?
N1 C2 H2 118.4 ?
C3 C2 H2 118.4 ?
C2 C3 C4 118.9(3) ?
C2 C3 H3 120.5 ?
C4 C3 H3 120.5 ?
C3 C4 C4A 120.3(3) ?
C3 C4 Cl1 115.5(2) ?
C4A C4 Cl1 124.1(2) ?
C1A C4A C4 114.3(2) y
C1A C4A C5 118.2(2) y
C4 C4A C5 127.5(2) y
C6 C5 C4A 119.9(2) ?
C6 C5 Cl2 117.8(2) ?
C4A C5 Cl2 122.2(2) ?
C5 C6 C6A 122.1(2) ?
C5 C6 Cl3 121.8(2) ?
C6A C6 Cl3 116.0(2) ?
N7 C6A N10A 123.9(3) y
N7 C6A C6 118.3(2) y
N10A C6A C6 117.8(2) y
N7 C8 C9 123.5(3) ?
N7 C8 Cl4 115.7(2) ?
C9 C8 Cl4 120.8(2) ?
C8 C9 C10 120.4(3) ?
C8 C9 Cl5 123.1(2) ?
C10 C9 Cl5 116.4(2) ?
O1 C10 C9 123.5(3) ?
O1 C10 N10A 122.9(2) ?
C9 C10 N10A 113.6(2) ?
C1A N1 C2 118.0(2) y
C6A N7 C8 118.2(2) y
C6A N10A C1A 120.2(2) y
C6A N10A C10 118.5(2) y
C1A N10A C10 121.2(2) y
N11 C11A C14A 125.5(2) ?
N11 C11A N20A 114.6(2) ?
C14A C11A N20A 119.9(2) ?
N11 C12 C13 123.1(3) ?
N11 C12 H12 118.4 ?
C13 C12 H12 118.4 ?
C12 C13 C14 119.0(3) ?
C12 C13 H13 120.5 ?
C14 C13 H13 120.5 ?
C13 C14 C14A 120.2(2) ?
C13 C14 Cl6 115.7(2) ?
C14A C14 Cl6 124.1(2) ?
C14 C14A C11A 114.3(2) ?
C14 C14A C15 128.4(2) ?
C11A C14A C15 117.0(2) ?
C16 C15 C14A 120.3(2) ?
C16 C15 Cl7 117.8(2) ?
C14A C15 Cl7 121.9(2) ?
C15 C16 C16A 122.3(2) ?
C15 C16 Cl8 122.0(2) ?
C16A C16 Cl8 115.6(2) ?
N17 C16A N20A 123.8(2) ?
N17 C16A C16 119.2(2) ?
N20A C16A C16 117.0(2) ?
N17 C18 C19 124.1(3) ?
N17 C18 Cl9 115.3(2) ?
C19 C18 Cl9 120.5(2) ?
C18 C19 C20 120.7(2) ?
C18 C19 Cl10 123.0(2) ?
C20 C19 Cl10 116.1(2) ?
O2 C20 C19 126.2(2) ?
O2 C20 N20A 121.9(2) ?
C19 C20 N20A 111.8(2) ?
C11A N11 C12 117.4(2) y
C16A N17 C18 116.9(2) y
C16A N20A C11A 120.8(2) y
C16A N20A C20 119.1(2) y
C11A N20A C20 119.8(2) y

loop_
_geom_bond_atom_site_label_1
_geom_bond_atom_site_label_2
_geom_bond_site_symmetry_2
_geom_bond_distance
_geom_bond_publ_flag
C1A N1 . 1.326(4) ?
C1A C4A . 1.421(4) ?
C1A N10A . 1.430(4) y
C2 N1 . 1.333(4) ?
C2 C3 . 1.379(4) ?
C2 H2 . 0.9500 ?
C3 C4 . 1.382(4) ?
C3 H3 . 0.9500 ?
C4 C4A . 1.423(4) ?
C4 Cl1 . 1.724(3) ?
C4A C5 . 1.448(4) ?
C5 C6 . 1.357(4) ?
C5 Cl2 . 1.714(3) ?
C6 C6A . 1.448(4) ?
C6 Cl3 . 1.707(3) ?
C6A N7 . 1.306(4) y
C6A N10A . 1.393(3) y
C8 N7 . 1.340(4) y
C8 C9 . 1.361(4) ?
C8 Cl4 . 1.717(3) ?
C9 C10 . 1.439(4) ?
C9 Cl5 . 1.714(3) ?
C10 O1 . 1.215(3) ?
C10 N10A . 1.450(4) y
C11A N11 . 1.329(4) ?
C11A C14A . 1.415(4) ?
C11A N20A . 1.420(3) y
C12 N11 . 1.331(4) ?
C12 C13 . 1.380(4) ?
C12 H12 . 0.9500 ?
C13 C14 . 1.384(4) ?
C13 H13 . 0.9500 ?
C14 C14A . 1.414(4) ?
C14 Cl6 . 1.721(3) ?
C14A C15 . 1.458(4) ?
C15 C16 . 1.350(4) ?
C15 Cl7 . 1.717(3) ?
C16 C16A . 1.446(4) ?
C16 Cl8 . 1.715(3) ?
C16A N17 . 1.315(4) y
C16A N20A . 1.378(3) y
C18 N17 . 1.350(4) y
C18 C19 . 1.354(4) ?
C18 Cl9 . 1.721(3) ?
C19 C20 . 1.439(4) ?
C19 Cl10 . 1.716(3) ?
C20 O2 . 1.209(3) ?
C20 N20A . 1.454(3) ?

loop_
_geom_hbond_atom_site_label_D
_geom_hbond_atom_site_label_H
_geom_hbond_atom_site_label_A
_geom_hbond_site_symmetry_A
_geom_hbond_distance_DH
_geom_hbond_distance_HA
_geom_hbond_distance_DA
_geom_hbond_angle_DHA
C2 H2 O2 4_676 0.95 2.45 3.308(3) 151
C12 H12 O1 4_475 0.95 2.30 3.219(3) 164

loop_
_cod_related_entry_id
_cod_related_entry_database
_cod_related_entry_code
1 ChemSpider 28550955
